data_2230508
loop_
_publ_author_name
'Xu, Jia-Ying'
'Cheng, Wei-Hua'
'Zhu, Xun'
'Gu, Dong-ya'

_publ_section_title
;
 2-(<i>o</i>-Tolyloxy)benzoic acid
;
_journal_coeditor_code VM2093
_journal_issue 6
_journal_name_full 'Acta Crystallographica Section E'
_journal_page_first o1394
_journal_paper_doi 10.1107/S1600536811017119
_journal_volume 67
_journal_year 2011
_chemical_formula_iupac 'C14 H12 O3'
_chemical_formula_moiety 'C14 H12 O3'
_chemical_formula_sum 'C14 H12 O3'
_chemical_formula_weight 228.24
_chemical_name_common
;
2-(o-tolyloxy)benzoic acid
;
_chemical_name_systematic
;
2-(<i>o</i>-Tolyloxy)benzoic acid
;
_space_group_IT_number 2
_symmetry_cell_setting triclinic
_symmetry_space_group_name_Hall '-P 1'
_symmetry_space_group_name_H-M 'P -1'
_atom_sites_solution_hydrogens geom
_atom_sites_solution_primary direct
_atom_sites_solution_secondary difmap
_audit_creation_method SHELXL-97
_cell_angle_alpha 95.34(3)
_cell_angle_beta 96.36(3)
_cell_angle_gamma 115.76(3)
_cell_formula_units_Z 2
_cell_length_a 7.0900(14)
_cell_length_b 7.4820(15)
_cell_length_c 12.680(3)
_cell_measurement_reflns_used 25
_cell_measurement_temperature 293(2)
_cell_measurement_theta_max 14
_cell_measurement_theta_min 9
_cell_volume 594.5(3)
_computing_cell_refinement 'CAD-4 Software (Enraf--Nonius, 1985)'
_computing_data_collection 'CAD-4 Software (Enraf--Nonius,1985)'
_computing_data_reduction 'XCAD4 (Harms & Wocadlo,1995)'
_computing_molecular_graphics 'SHELXTL (Sheldrick, 2008)'
_computing_publication_material 'SHELXTL (Sheldrick, 2008)'
_computing_structure_refinement 'SHELXL97 (Sheldrick, 2008)'
_computing_structure_solution 'SHELXS97 (Sheldrick, 2008)'
_diffrn_ambient_temperature 293(2)
_diffrn_measured_fraction_theta_full 1.000
_diffrn_measured_fraction_theta_max 1.000
_diffrn_measurement_device_type 'Enraf--Nonius CAD-4'
_diffrn_measurement_method \w/2\q
_diffrn_radiation_monochromator graphite
_diffrn_radiation_source 'fine-focus sealed tube'
_diffrn_radiation_type MoK\a
_diffrn_radiation_wavelength 0.71073
_diffrn_reflns_av_R_equivalents 0.0198
_diffrn_reflns_av_sigmaI/netI 0.0266
_diffrn_reflns_limit_h_max 8
_diffrn_reflns_limit_h_min 0
_diffrn_reflns_limit_k_max 8
_diffrn_reflns_limit_k_min -9
_diffrn_reflns_limit_l_max 15
_diffrn_reflns_limit_l_min -15
_diffrn_reflns_number 2382
_diffrn_reflns_theta_full 25.38
_diffrn_reflns_theta_max 25.38
_diffrn_reflns_theta_min 1.64
_diffrn_standards_decay_% 1
_diffrn_standards_interval_count 200
_diffrn_standards_interval_time 120
_diffrn_standards_number 3
_exptl_absorpt_coefficient_mu 0.089
_exptl_absorpt_correction_T_max 0.9911
_exptl_absorpt_correction_T_min 0.9737
_exptl_absorpt_correction_type psi-scan
_exptl_absorpt_process_details '(North <i>et al.</i>, 1968)'
_exptl_crystal_colour colorless
_exptl_crystal_density_diffrn 1.275
_exptl_crystal_density_method 'not measured'
_exptl_crystal_description block
_exptl_crystal_F_000 240
_exptl_crystal_size_max 0.30
_exptl_crystal_size_mid 0.20
_exptl_crystal_size_min 0.10
_refine_diff_density_max 0.230
_refine_diff_density_min -0.172
_refine_ls_extinction_method none
_refine_ls_goodness_of_fit_ref 1.000
_refine_ls_hydrogen_treatment constr
_refine_ls_matrix_type full
_refine_ls_number_parameters 154
_refine_ls_number_reflns 2190
_refine_ls_number_restraints 0
_refine_ls_restrained_S_all 1.000
_refine_ls_R_factor_all 0.0831
_refine_ls_R_factor_gt 0.0550
_refine_ls_shift/su_max 0.000
_refine_ls_shift/su_mean 0.000
_refine_ls_structure_factor_coef Fsqd
_refine_ls_weighting_details 'calc w=1/[\s^2^(Fo^2^)+(0.1000P)^2^+0.0940P] where P=(Fo^2^+2Fc^2^)/3'
_refine_ls_weighting_scheme calc
_refine_ls_wR_factor_gt 0.1592
_refine_ls_wR_factor_ref 0.1783
_reflns_number_gt 1437
_reflns_number_total 2190
_reflns_threshold_expression >2sigma(I)
_cod_data_source_file vm2093.cif
_cod_data_source_block I
_cod_original_cell_volume 594.5(2)
_cod_database_code 2230508
_cod_database_fobs_code 2230508

loop_
_symmetry_equiv_pos_as_xyz
'x, y, z'
'-x, -y, -z'

loop_
_atom_site_type_symbol
_atom_site_label
_atom_site_fract_x
_atom_site_fract_y
_atom_site_fract_z
_atom_site_U_iso_or_equiv
_atom_site_adp_type
_atom_site_calc_flag
_atom_site_refinement_flags
_atom_site_occupancy
_atom_site_symmetry_multiplicity
_atom_site_disorder_assembly
_atom_site_disorder_group
O O1 0.4820(3) 0.1177(2) 0.80889(14) 0.0712(5) Uani d . 1 1 . .
C C1 0.2152(6) 0.0560(7) 0.6153(4) 0.1589(19) Uani d . 1 1 . .
H H1A 0.1796 -0.0054 0.6782 0.238 Uiso calc R 1 1 . .
H H1B 0.1718 -0.0467 0.5539 0.238 Uiso calc R 1 1 . .
H H1C 0.1434 0.1376 0.6043 0.238 Uiso calc R 1 1 . .
O O2 0.0651(3) -0.2020(3) 0.99961(15) 0.0772(6) Uani d . 1 1 . .
H H2A -0.0042 -0.1483 1.0230 0.116 Uiso calc R 1 1 . .
C C2 0.4515(5) 0.1851(4) 0.6302(2) 0.0833(8) Uani d . 1 1 . .
O O3 0.1733(3) 0.0598(3) 0.91609(17) 0.0833(6) Uani d . 1 1 . .
C C3 0.5551(8) 0.2950(7) 0.5531(3) 0.1137(13) Uani d . 1 1 . .
H H3A 0.4763 0.2862 0.4874 0.136 Uiso calc R 1 1 . .
C C4 0.7687(8) 0.4147(6) 0.5719(3) 0.1119(13) Uani d . 1 1 . .
H H4A 0.8334 0.4873 0.5196 0.134 Uiso calc R 1 1 . .
C C5 0.8863(5) 0.4283(5) 0.6654(3) 0.0904(9) Uani d . 1 1 . .
H H5A 1.0323 0.5095 0.6776 0.108 Uiso calc R 1 1 . .
C C6 0.7915(4) 0.3231(4) 0.7426(2) 0.0666(7) Uani d . 1 1 . .
H H6A 0.8727 0.3321 0.8075 0.080 Uiso calc R 1 1 . .
C C7 0.5773(4) 0.2046(3) 0.72433(19) 0.0570(6) Uani d . 1 1 . .
C C8 0.4571(3) -0.0695(3) 0.82224(18) 0.0533(6) Uani d . 1 1 . .
C C9 0.5732(4) -0.1542(3) 0.7750(2) 0.0654(7) Uani d . 1 1 . .
H H9A 0.6639 -0.0868 0.7289 0.078 Uiso calc R 1 1 . .
C C10 0.5543(5) -0.3372(4) 0.7963(2) 0.0735(7) Uani d . 1 1 . .
H H10A 0.6318 -0.3935 0.7642 0.088 Uiso calc R 1 1 . .
C C11 0.4216(4) -0.4382(4) 0.8646(2) 0.0722(7) Uani d . 1 1 . .
H H11A 0.4096 -0.5619 0.8791 0.087 Uiso calc R 1 1 . .
C C12 0.3066(4) -0.3541(3) 0.91134(19) 0.0605(6) Uani d . 1 1 . .
H H12A 0.2185 -0.4218 0.9583 0.073 Uiso calc R 1 1 . .
C C13 0.3188(3) -0.1708(3) 0.89020(17) 0.0497(5) Uani d . 1 1 . .
C C14 0.1800(3) -0.0953(3) 0.93742(18) 0.0522(5) Uani d . 1 1 . .

loop_
_atom_site_aniso_label
_atom_site_aniso_U_11
_atom_site_aniso_U_22
_atom_site_aniso_U_33
_atom_site_aniso_U_12
_atom_site_aniso_U_13
_atom_site_aniso_U_23
O1 0.0866(12) 0.0514(9) 0.0985(13) 0.0410(9) 0.0489(10) 0.0272(9)
C1 0.102(3) 0.141(4) 0.193(5) 0.043(3) -0.048(3) -0.014(3)
O2 0.0842(12) 0.0730(11) 0.1051(14) 0.0510(10) 0.0480(11) 0.0389(10)
C2 0.092(2) 0.0775(18) 0.0812(19) 0.0452(16) -0.0036(16) 0.0006(15)
O3 0.0924(14) 0.0684(11) 0.1259(16) 0.0542(10) 0.0591(12) 0.0458(11)
C3 0.174(4) 0.131(3) 0.064(2) 0.099(3) -0.001(2) 0.015(2)
C4 0.161(4) 0.127(3) 0.093(3) 0.089(3) 0.065(3) 0.053(2)
C5 0.095(2) 0.083(2) 0.110(2) 0.0428(17) 0.0529(19) 0.0361(18)
C6 0.0678(16) 0.0677(15) 0.0724(16) 0.0338(13) 0.0220(13) 0.0191(12)
C7 0.0694(15) 0.0468(11) 0.0687(15) 0.0350(11) 0.0240(12) 0.0141(10)
C8 0.0582(13) 0.0420(11) 0.0655(14) 0.0267(10) 0.0141(11) 0.0091(10)
C9 0.0781(16) 0.0549(13) 0.0775(16) 0.0382(12) 0.0308(13) 0.0132(12)
C10 0.0914(19) 0.0580(14) 0.0921(19) 0.0486(14) 0.0324(15) 0.0121(13)
C11 0.0890(18) 0.0517(13) 0.0904(19) 0.0415(13) 0.0252(15) 0.0169(13)
C12 0.0660(14) 0.0481(12) 0.0724(15) 0.0286(11) 0.0168(12) 0.0120(11)
C13 0.0482(11) 0.0419(11) 0.0590(13) 0.0213(9) 0.0064(10) 0.0052(9)
C14 0.0496(12) 0.0450(11) 0.0649(14) 0.0220(9) 0.0132(10) 0.0141(10)

loop_
_atom_type_symbol
_atom_type_description
_atom_type_scat_dispersion_real
_atom_type_scat_dispersion_imag
_atom_type_scat_source
C C 0.0033 0.0016 'International Tables Vol C Tables 4.2.6.8 and 6.1.1.4'
H H 0.0000 0.0000 'International Tables Vol C Tables 4.2.6.8 and 6.1.1.4'
O O 0.0106 0.0060 'International Tables Vol C Tables 4.2.6.8 and 6.1.1.4'

loop_
_geom_angle_atom_site_label_1
_geom_angle_atom_site_label_2
_geom_angle_atom_site_label_3
_geom_angle_site_symmetry_1
_geom_angle_site_symmetry_3
_geom_angle
_geom_angle_publ_flag
C8 O1 C7 . . 119.48(17) ?
C2 C1 H1A . . 109.5 ?
C2 C1 H1B . . 109.5 ?
H1A C1 H1B . . 109.5 ?
C2 C1 H1C . . 109.5 ?
H1A C1 H1C . . 109.5 ?
H1B C1 H1C . . 109.5 ?
C14 O2 H2A . . 109.5 ?
C7 C2 C3 . . 116.0(3) ?
C7 C2 C1 . . 120.1(3) ?
C3 C2 C1 . . 123.9(3) ?
C4 C3 C2 . . 121.5(3) ?
C4 C3 H3A . . 119.2 ?
C2 C3 H3A . . 119.2 ?
C5 C4 C3 . . 120.4(3) ?
C5 C4 H4A . . 119.8 ?
C3 C4 H4A . . 119.8 ?
C4 C5 C6 . . 119.9(3) ?
C4 C5 H5A . . 120.1 ?
C6 C5 H5A . . 120.1 ?
C5 C6 C7 . . 119.8(3) ?
C5 C6 H6A . . 120.1 ?
C7 C6 H6A . . 120.1 ?
C2 C7 C6 . . 122.3(2) ?
C2 C7 O1 . . 118.9(2) ?
C6 C7 O1 . . 118.4(2) ?
O1 C8 C9 . . 121.8(2) ?
O1 C8 C13 . . 117.77(18) ?
C9 C8 C13 . . 120.32(19) ?
C10 C9 C8 . . 120.0(2) ?
C10 C9 H9A . . 120.0 ?
C8 C9 H9A . . 120.0 ?
C9 C10 C11 . . 120.6(2) ?
C9 C10 H10A . . 119.7 ?
C11 C10 H10A . . 119.7 ?
C10 C11 C12 . . 119.3(2) ?
C10 C11 H11A . . 120.4 ?
C12 C11 H11A . . 120.4 ?
C11 C12 C13 . . 121.7(2) ?
C11 C12 H12A . . 119.1 ?
C13 C12 H12A . . 119.1 ?
C12 C13 C8 . . 118.0(2) ?
C12 C13 C14 . . 118.97(19) ?
C8 C13 C14 . . 123.02(18) ?
O3 C14 O2 . . 122.0(2) ?
O3 C14 C13 . . 122.05(19) ?
O2 C14 C13 . . 115.94(18) ?

loop_
_geom_bond_atom_site_label_1
_geom_bond_atom_site_label_2
_geom_bond_site_symmetry_2
_geom_bond_distance
_geom_bond_publ_flag
O1 C8 . 1.363(2) ?
O1 C7 . 1.392(3) ?
C1 C2 . 1.505(5) ?
C1 H1A . 0.9600 ?
C1 H1B . 0.9600 ?
C1 H1C . 0.9600 ?
O2 C14 . 1.272(2) ?
O2 H2A . 0.8200 ?
C2 C7 . 1.364(4) ?
C2 C3 . 1.398(5) ?
O3 C14 . 1.235(2) ?
C3 C4 . 1.361(5) ?
C3 H3A . 0.9300 ?
C4 C5 . 1.340(5) ?
C4 H4A . 0.9300 ?
C5 C6 . 1.363(4) ?
C5 H5A . 0.9300 ?
C6 C7 . 1.364(3) ?
C6 H6A . 0.9300 ?
C8 C9 . 1.390(3) ?
C8 C13 . 1.393(3) ?
C9 C10 . 1.372(3) ?
C9 H9A . 0.9300 ?
C10 C11 . 1.375(4) ?
C10 H10A . 0.9300 ?
C11 C12 . 1.376(3) ?
C11 H11A . 0.9300 ?
C12 C13 . 1.390(3) ?
C12 H12A . 0.9300 ?
C13 C14 . 1.482(3) ?

loop_
_geom_hbond_atom_site_label_D
_geom_hbond_atom_site_label_H
_geom_hbond_atom_site_label_A
_geom_hbond_site_symmetry_A
_geom_hbond_distance_DH
_geom_hbond_distance_HA
_geom_hbond_distance_DA
_geom_hbond_angle_DHA
_geom_hbond_publ_flag
O2 H2A O3 2_557 0.82 1.81 2.624(3) 172 yes

loop_
_geom_torsion_atom_site_label_1
_geom_torsion_atom_site_label_2
_geom_torsion_atom_site_label_3
_geom_torsion_atom_site_label_4
_geom_torsion_site_symmetry_1
_geom_torsion_site_symmetry_2
_geom_torsion_site_symmetry_3
_geom_torsion_site_symmetry_4
_geom_torsion
_geom_torsion_publ_flag
C7 C2 C3 C4 . . . . -0.3(5) ?
C1 C2 C3 C4 . . . . 177.9(4) ?
C2 C3 C4 C5 . . . . 0.7(6) ?
C3 C4 C5 C6 . . . . -0.5(5) ?
C4 C5 C6 C7 . . . . -0.1(4) ?
C3 C2 C7 C6 . . . . -0.3(4) ?
C1 C2 C7 C6 . . . . -178.6(3) ?
C3 C2 C7 O1 . . . . 172.8(2) ?
C1 C2 C7 O1 . . . . -5.5(4) ?
C5 C6 C7 C2 . . . . 0.5(4) ?
C5 C6 C7 O1 . . . . -172.7(2) ?
C8 O1 C7 C2 . . . . 94.5(3) ?
C8 O1 C7 C6 . . . . -92.1(3) ?
C7 O1 C8 C9 . . . . 18.4(3) ?
C7 O1 C8 C13 . . . . -165.1(2) ?
O1 C8 C9 C10 . . . . 175.6(2) ?
C13 C8 C9 C10 . . . . -0.9(4) ?
C8 C9 C10 C11 . . . . -0.3(4) ?
C9 C10 C11 C12 . . . . 0.3(4) ?
C10 C11 C12 C13 . . . . 0.9(4) ?
C11 C12 C13 C8 . . . . -2.0(4) ?
C11 C12 C13 C14 . . . . 175.9(2) ?
O1 C8 C13 C12 . . . . -174.58(19) ?
C9 C8 C13 C12 . . . . 2.0(3) ?
O1 C8 C13 C14 . . . . 7.6(3) ?
C9 C8 C13 C14 . . . . -175.9(2) ?
C12 C13 C14 O3 . . . . -175.2(2) ?
C8 C13 C14 O3 . . . . 2.6(4) ?
C12 C13 C14 O2 . . . . 3.5(3) ?
C8 C13 C14 O2 . . . . -178.7(2) ?

loop_
_cod_related_entry_id
_cod_related_entry_database
_cod_related_entry_code
1 ChemSpider 203158
